data_7003362
loop_
_publ_author_name
'Pugh, David'
'Boyle, Aimee'
'Danopoulos, Andreas A.'

_publ_section_title
;
 &#x2018;Pincer&#x2019; pyridine dicarbene complexes of nickel and
 their derivatives. Unusual ring opening of a coordinated
 imidazol-2-ylidene
;
_journal_issue 8
_journal_name_full 'Dalton Transactions'
_journal_page_first 1087
_journal_page_last 1094
_journal_paper_doi 10.1039/b715769j
_journal_year 2008
_chemical_formula_moiety 'C35 H41 Br2 N5 Ni, (C H2 Cl2)'
_chemical_formula_sum 'C36 H43 Br2 Cl2 N5 Ni'
_chemical_formula_weight 835.18
_chemical_name_systematic
;
?
;
_space_group_IT_number 2
_symmetry_cell_setting triclinic
_symmetry_space_group_name_Hall '-P 1'
_symmetry_space_group_name_H-M 'P -1'
_atom_sites_solution_hydrogens geom
_atom_sites_solution_primary direct
_atom_sites_solution_secondary difmap
_audit_creation_method SHELXL-97
_cell_angle_alpha 87.286(2)
_cell_angle_beta 75.428(2)
_cell_angle_gamma 71.776(2)
_cell_formula_units_Z 4
_cell_length_a 12.7728(5)
_cell_length_b 13.6700(5)
_cell_length_c 25.2292(10)
_cell_measurement_reflns_used 16970
_cell_measurement_temperature 120(2)
_cell_measurement_theta_max 27.48
_cell_measurement_theta_min 2.91
_cell_volume 4047.2(3)
_computing_cell_refinement 'DENZO (Otwinowski & Minor, 1997) & COLLECT (Hooft, R.W.W., 1998)'
_computing_data_collection 'COLLECT (Hooft, R.W.W., 1998)'
_computing_data_reduction 'DENZO (Otwinowski & Minor, 1997) & COLLECT (Hooft, R.W.W., 1998)'
_computing_molecular_graphics 'ORTEP-III (Farrugia, 1997)'
_computing_publication_material 'enCIFer (2004)'
_computing_structure_refinement 'SHELXL-97 (Sheldrick, 1997)'
_computing_structure_solution 'SHELXS-97 (Sheldrick, 1997)'
_diffrn_ambient_temperature 120(2)
_diffrn_detector_area_resol_mean 9.091
_diffrn_measured_fraction_theta_full 0.977
_diffrn_measured_fraction_theta_max 0.977
_diffrn_measurement_device_type 'Bruker-Nonius 95mm CCD camera on \k-goniostat'
_diffrn_measurement_method '\f & \w scans'
_diffrn_radiation_monochromator '10cm confocal mirrors'
_diffrn_radiation_source 'Bruker-Nonius FR591 rotating anode'
_diffrn_radiation_type MoK\a
_diffrn_radiation_wavelength 0.71073
_diffrn_reflns_av_R_equivalents 0.1227
_diffrn_reflns_av_sigmaI/netI 0.1810
_diffrn_reflns_limit_h_max 16
_diffrn_reflns_limit_h_min -16
_diffrn_reflns_limit_k_max 16
_diffrn_reflns_limit_k_min -17
_diffrn_reflns_limit_l_max 32
_diffrn_reflns_limit_l_min -32
_diffrn_reflns_number 69924
_diffrn_reflns_theta_full 27.73
_diffrn_reflns_theta_max 27.73
_diffrn_reflns_theta_min 2.91
_diffrn_standards_number 0
_exptl_absorpt_coefficient_mu 2.616
_exptl_absorpt_correction_T_max 0.9495
_exptl_absorpt_correction_T_min 0.8180
_exptl_absorpt_correction_type multi-scan
_exptl_absorpt_process_details 'SADABS V2.10 (Sheldrick, G.M., 2003)'
_exptl_crystal_colour orange
_exptl_crystal_density_diffrn 1.371
_exptl_crystal_density_method 'not measured'
_exptl_crystal_description plate
_exptl_crystal_F_000 1704
_exptl_crystal_size_max 0.08
_exptl_crystal_size_mid 0.08
_exptl_crystal_size_min 0.02
_refine_diff_density_max 0.869
_refine_diff_density_min -0.665
_refine_diff_density_rms 0.123
_refine_ls_extinction_method none
_refine_ls_goodness_of_fit_ref 1.008
_refine_ls_hydrogen_treatment constr
_refine_ls_matrix_type full
_refine_ls_number_parameters 846
_refine_ls_number_reflns 18589
_refine_ls_number_restraints 12
_refine_ls_restrained_S_all 1.009
_refine_ls_R_factor_all 0.1837
_refine_ls_R_factor_gt 0.0900
_refine_ls_shift/su_max 0.009
_refine_ls_shift/su_mean 0.001
_refine_ls_structure_factor_coef Fsqd
_refine_ls_weighting_details 'calc w=1/[\s^2^(Fo^2^)+(0.0702P)^2^+6.5178P] where P=(Fo^2^+2Fc^2^)/3'
_refine_ls_weighting_scheme calc
_refine_ls_wR_factor_gt 0.1668
_refine_ls_wR_factor_ref 0.1947
_reflns_number_gt 9474
_reflns_number_total 18589
_reflns_threshold_expression >2sigma(I)
_cod_data_source_file b715769j.txt
_cod_data_source_block 3BrBr
_cod_depositor_comments
;
The following automatic conversions were performed:
'_symmetry_cell_setting' value 'Triclinic' changed to 'triclinic'
according to '/home/saulius/struct/CIF-dictionaries/cif_core.dic'
dictionary named 'cif_core.dic' version 2.4.1 from 2010-06-29.

Automatic conversion script
Id: cif_fix_enum 1527 2010-12-29 10:47:43Z saulius 
;
_cod_original_sg_symbol_H-M P-1
_cod_database_code 7003362

loop_
_symmetry_equiv_pos_as_xyz
'x, y, z'
'-x, -y, -z'

loop_
_atom_site_label
_atom_site_type_symbol
_atom_site_fract_x
_atom_site_fract_y
_atom_site_fract_z
_atom_site_U_iso_or_equiv
_atom_site_adp_type
_atom_site_occupancy
_atom_site_symmetry_multiplicity
_atom_site_calc_flag
_atom_site_refinement_flags
_atom_site_disorder_assembly
_atom_site_disorder_group
C1 C 0.7395(6) 0.5068(5) 0.1384(3) 0.0218(16) Uani 1 1 d . . .
C2 C 0.7797(6) 0.5928(5) 0.1273(3) 0.0249(17) Uani 1 1 d . . .
C3 C 0.7615(6) 0.6593(6) 0.1694(3) 0.0324(19) Uani 1 1 d . . .
H3 H 0.7884 0.7173 0.1627 0.039 Uiso 1 1 calc R . .
C4 C 0.7036(7) 0.6435(6) 0.2228(3) 0.036(2) Uani 1 1 d . . .
H4 H 0.6901 0.6913 0.2518 0.043 Uiso 1 1 calc R . .
C5 C 0.6666(6) 0.5582(6) 0.2327(3) 0.0335(19) Uani 1 1 d . . .
H5 H 0.6281 0.5475 0.2689 0.040 Uiso 1 1 calc R . .
C6 C 0.6846(6) 0.4870(5) 0.1905(3) 0.0291(18) Uani 1 1 d . . .
C7 C 0.8410(7) 0.6093(6) 0.0696(3) 0.0322(19) Uani 1 1 d . . .
H7 H 0.8376 0.5555 0.0452 0.039 Uiso 1 1 calc R . .
C8 C 0.9673(7) 0.5931(6) 0.0660(3) 0.045(2) Uani 1 1 d . . .
H8A H 0.9737 0.6446 0.0898 0.068 Uiso 1 1 calc R . .
H8B H 1.0067 0.6005 0.0281 0.068 Uiso 1 1 calc R . .
H8C H 1.0020 0.5239 0.0779 0.068 Uiso 1 1 calc R . .
C9 C 0.7829(7) 0.7145(6) 0.0492(3) 0.039(2) Uani 1 1 d . . .
H9A H 0.7026 0.7220 0.0527 0.059 Uiso 1 1 calc R . .
H9B H 0.8204 0.7197 0.0106 0.059 Uiso 1 1 calc R . .
H9C H 0.7885 0.7691 0.0711 0.059 Uiso 1 1 calc R . .
C10 C 0.6472(6) 0.3919(6) 0.2027(3) 0.0295(18) Uani 1 1 d . . .
H10 H 0.6719 0.3505 0.1676 0.035 Uiso 1 1 calc R . .
C11 C 0.5180(7) 0.4173(6) 0.2223(3) 0.038(2) Uani 1 1 d . . .
H11A H 0.4910 0.4547 0.2578 0.057 Uiso 1 1 calc R . .
H11B H 0.4979 0.3533 0.2261 0.057 Uiso 1 1 calc R . .
H11C H 0.4821 0.4602 0.1955 0.057 Uiso 1 1 calc R . .
C12 C 0.7079(7) 0.3254(6) 0.2429(3) 0.045(2) Uani 1 1 d . . .
H12A H 0.7896 0.3164 0.2308 0.068 Uiso 1 1 calc R . .
H12B H 0.6957 0.2579 0.2444 0.068 Uiso 1 1 calc R . .
H12C H 0.6774 0.3592 0.2794 0.068 Uiso 1 1 calc R . .
C13 C 0.8359(6) 0.3563(5) 0.0700(3) 0.0205(15) Uani 1 1 d . . .
C14 C 0.6655(6) 0.4629(5) 0.0646(3) 0.0270(17) Uani 1 1 d . . .
H14 H 0.5964 0.5183 0.0735 0.032 Uiso 1 1 calc R . .
C15 C 0.6971(6) 0.3950(5) 0.0230(3) 0.0247(17) Uani 1 1 d . . .
H15 H 0.6565 0.3915 -0.0033 0.030 Uiso 1 1 calc R . .
C16 C 0.8751(6) 0.2434(5) -0.0040(3) 0.0213(16) Uani 1 1 d . . .
C17 C 0.8667(6) 0.2056(5) -0.0513(3) 0.0255(17) Uani 1 1 d . . .
H17 H 0.8034 0.2370 -0.0663 0.031 Uiso 1 1 calc R . .
C18 C 0.9543(6) 0.1194(6) -0.0769(3) 0.0313(18) Uani 1 1 d . . .
H18 H 0.9507 0.0916 -0.1099 0.038 Uiso 1 1 calc R . .
C19 C 1.0467(6) 0.0733(6) -0.0549(3) 0.0282(18) Uani 1 1 d . . .
H19 H 1.1062 0.0138 -0.0717 0.034 Uiso 1 1 calc R . .
C20 C 1.0473(6) 0.1182(5) -0.0078(3) 0.0247(17) Uani 1 1 d . . .
C21 C 1.1128(6) 0.1468(5) 0.0681(3) 0.0214(16) Uani 1 1 d . . .
C22 C 1.2288(6) 0.0048(6) 0.0148(3) 0.0286(18) Uani 1 1 d . . .
H22 H 1.2578 -0.0460 -0.0141 0.034 Uiso 1 1 calc R . .
C23 C 1.2750(6) 0.0111(5) 0.0552(3) 0.0303(18) Uani 1 1 d . . .
H23 H 1.3436 -0.0353 0.0613 0.036 Uiso 1 1 calc R . .
C24 C 1.2348(6) 0.1353(6) 0.1337(3) 0.0280(18) Uani 1 1 d . . .
C25 C 1.3120(6) 0.1905(6) 0.1220(3) 0.0300(18) Uani 1 1 d . . .
C26 C 1.3444(7) 0.2211(6) 0.1661(3) 0.037(2) Uani 1 1 d . . .
H26 H 1.3974 0.2586 0.1600 0.044 Uiso 1 1 calc R . .
C27 C 1.2981(7) 0.1958(6) 0.2186(3) 0.043(2) Uani 1 1 d . . .
H27 H 1.3201 0.2165 0.2484 0.052 Uiso 1 1 calc R . .
C28 C 1.2207(7) 0.1413(6) 0.2289(3) 0.039(2) Uani 1 1 d . . .
H28 H 1.1901 0.1259 0.2656 0.046 Uiso 1 1 calc R . .
C29 C 1.1874(6) 0.1090(6) 0.1868(3) 0.034(2) Uani 1 1 d . . .
C30 C 1.3589(7) 0.2216(6) 0.0643(3) 0.0339(19) Uani 1 1 d . . .
H30 H 1.3164 0.2029 0.0401 0.041 Uiso 1 1 calc R . .
C31 C 1.4835(8) 0.1619(7) 0.0424(4) 0.056(3) Uani 1 1 d . . .
H31A H 1.5252 0.1648 0.0697 0.084 Uiso 1 1 calc R . .
H31B H 1.5145 0.1922 0.0085 0.084 Uiso 1 1 calc R . .
H31C H 1.4912 0.0899 0.0349 0.084 Uiso 1 1 calc R . .
C32 C 1.3384(9) 0.3378(6) 0.0607(4) 0.055(3) Uani 1 1 d . . .
H32A H 1.2564 0.3739 0.0698 0.083 Uiso 1 1 calc R . .
H32B H 1.3730 0.3538 0.0234 0.083 Uiso 1 1 calc R . .
H32C H 1.3728 0.3602 0.0866 0.083 Uiso 1 1 calc R . .
C33 C 1.1005(7) 0.0510(6) 0.1982(3) 0.040(2) Uani 1 1 d . . .
H33 H 1.0690 0.0567 0.1653 0.048 Uiso 1 1 calc R . .
C34 C 1.1559(7) -0.0639(6) 0.2059(4) 0.048(2) Uani 1 1 d . . .
H34A H 1.2151 -0.0940 0.1728 0.073 Uiso 1 1 calc R . .
H34B H 1.0979 -0.0991 0.2127 0.073 Uiso 1 1 calc R . .
H34C H 1.1899 -0.0720 0.2373 0.073 Uiso 1 1 calc R . .
C35 C 1.0004(7) 0.0969(7) 0.2475(4) 0.054(3) Uani 1 1 d . . .
H35A H 1.0277 0.0877 0.2810 0.081 Uiso 1 1 calc R . .
H35B H 0.9431 0.0617 0.2507 0.081 Uiso 1 1 calc R . .
H35C H 0.9665 0.1705 0.2425 0.081 Uiso 1 1 calc R . .
C36 C 0.4292(7) 0.1598(5) 0.3954(3) 0.0287(18) Uani 1 1 d . . .
C37 C 0.5089(7) 0.1460(6) 0.4261(3) 0.038(2) Uani 1 1 d . . .
C38 C 0.4648(9) 0.1892(7) 0.4799(4) 0.050(2) Uani 1 1 d . . .
H38 H 0.5148 0.1805 0.5032 0.060 Uiso 1 1 calc R . .
C39 C 0.3524(10) 0.2431(7) 0.4994(4) 0.057(3) Uani 1 1 d . . .
H39 H 0.3256 0.2728 0.5355 0.068 Uiso 1 1 calc R . .
C40 C 0.2777(8) 0.2544(7) 0.4667(3) 0.047(2) Uani 1 1 d . . .
H40 H 0.1993 0.2906 0.4810 0.057 Uiso 1 1 calc R . .
C41 C 0.3147(7) 0.2139(6) 0.4131(3) 0.037(2) Uani 1 1 d . . .
C42 C 0.6328(7) 0.0868(7) 0.4049(4) 0.047(2) Uani 1 1 d . . .
H42 H 0.6450 0.0645 0.3661 0.056 Uiso 1 1 calc R . .
C43 C 0.6647(10) -0.0088(7) 0.4374(4) 0.076(4) Uani 1 1 d . . .
H43A H 0.6547 0.0110 0.4756 0.114 Uiso 1 1 calc R . .
H43B H 0.7444 -0.0488 0.4217 0.114 Uiso 1 1 calc R . .
H43C H 0.6157 -0.0507 0.4359 0.114 Uiso 1 1 calc R . .
C44 C 0.7088(9) 0.1556(9) 0.4054(6) 0.102(5) Uani 1 1 d . . .
H44A H 0.6834 0.2184 0.3855 0.154 Uiso 1 1 calc R . .
H44B H 0.7881 0.1178 0.3876 0.154 Uiso 1 1 calc R . .
H44C H 0.7029 0.1740 0.4433 0.154 Uiso 1 1 calc R . .
C45 C 0.2340(7) 0.2334(7) 0.3760(3) 0.044(2) Uani 1 1 d . . .
H45 H 0.2683 0.1815 0.3447 0.053 Uiso 1 1 calc R . .
C46 C 0.1180(8) 0.2227(8) 0.4066(4) 0.066(3) Uani 1 1 d . . .
H46A H 0.0791 0.2786 0.4344 0.100 Uiso 1 1 calc R . .
H46B H 0.1295 0.1563 0.4245 0.100 Uiso 1 1 calc R . .
H46C H 0.0716 0.2265 0.3806 0.100 Uiso 1 1 calc R . .
C47 C 0.2171(8) 0.3398(7) 0.3533(4) 0.060(3) Uani 1 1 d . . .
H47A H 0.1859 0.3913 0.3836 0.090 Uiso 1 1 calc R . .
H47B H 0.1641 0.3520 0.3298 0.090 Uiso 1 1 calc R . .
H47C H 0.2904 0.3452 0.3317 0.090 Uiso 1 1 calc R . .
C48 C 0.4653(6) 0.0422(6) 0.3125(3) 0.0299(18) Uani 1 1 d . . .
C49 C 0.5287(6) 0.1798(6) 0.3001(3) 0.0307(18) Uani 1 1 d . . .
H49 H 0.5434 0.2407 0.3082 0.037 Uiso 1 1 calc R . .
C50 C 0.5577(6) 0.1331(6) 0.2510(3) 0.0334(19) Uani 1 1 d . . .
H50 H 0.5976 0.1536 0.2175 0.040 Uiso 1 1 calc R . .
C51 C 0.5162(6) -0.0193(5) 0.2204(3) 0.0249(17) Uani 1 1 d . . .
C52 C 0.5553(6) -0.0221(6) 0.1646(3) 0.0303(18) Uani 1 1 d . . .
H52 H 0.5920 0.0251 0.1463 0.036 Uiso 1 1 calc R . .
C53 C 0.5380(6) -0.0981(6) 0.1363(3) 0.0326(19) Uani 1 1 d . . .
H53 H 0.5633 -0.1021 0.0974 0.039 Uiso 1 1 calc R . .
C54 C 0.4859(7) -0.1678(6) 0.1620(3) 0.0333(19) Uani 1 1 d . . .
H54 H 0.4750 -0.2194 0.1420 0.040 Uiso 1 1 calc R . .
C55 C 0.4505(6) -0.1587(5) 0.2184(3) 0.0271(17) Uani 1 1 d . . .
C56 C 0.3673(6) -0.1936(6) 0.3096(3) 0.0284(18) Uani 1 1 d . . .
C57 C 0.3557(6) -0.2983(5) 0.2445(3) 0.0263(17) Uani 1 1 d . . .
H57 H 0.3634 -0.3279 0.2098 0.032 Uiso 1 1 calc R . .
C58 C 0.3053(6) -0.3249(6) 0.2934(3) 0.0314(18) Uani 1 1 d . . .
H58 H 0.2703 -0.3776 0.3005 0.038 Uiso 1 1 calc R . .
C59 C 0.2693(7) -0.2709(6) 0.3908(3) 0.0321(19) Uani 1 1 d . . .
C60 C 0.3333(7) -0.3484(6) 0.4182(3) 0.0330(19) Uani 1 1 d . . .
C61 C 0.2846(8) -0.3576(7) 0.4740(3) 0.052(2) Uani 1 1 d . . .
H61 H 0.3252 -0.4098 0.4941 0.062 Uiso 1 1 calc R . .
C62 C 0.1811(8) -0.2938(7) 0.4995(3) 0.051(2) Uani 1 1 d . . .
H62 H 0.1505 -0.3017 0.5373 0.061 Uiso 1 1 calc R . .
C63 C 0.1194(8) -0.2176(7) 0.4718(3) 0.052(2) Uani 1 1 d . . .
H63 H 0.0470 -0.1735 0.4907 0.062 Uiso 1 1 calc R . .
C64 C 0.1619(7) -0.2039(6) 0.4158(3) 0.038(2) Uani 1 1 d . . .
C65 C 0.4516(7) -0.4174(6) 0.3901(3) 0.042(2) Uani 1 1 d . . .
H65 H 0.4627 -0.4068 0.3498 0.050 Uiso 1 1 calc R . .
C66 C 0.4653(9) -0.5313(8) 0.3992(4) 0.074(3) Uani 1 1 d . . .
H66A H 0.4598 -0.5453 0.4381 0.111 Uiso 1 1 calc R . .
H66B H 0.5398 -0.5730 0.3774 0.111 Uiso 1 1 calc R . .
H66C H 0.4051 -0.5490 0.3880 0.111 Uiso 1 1 calc R . .
C67 C 0.5415(8) -0.3861(8) 0.4078(5) 0.076(3) Uani 1 1 d . . .
H67A H 0.5332 -0.3137 0.3995 0.114 Uiso 1 1 calc R . .
H67B H 0.6172 -0.4294 0.3881 0.114 Uiso 1 1 calc R . .
H67C H 0.5324 -0.3949 0.4473 0.114 Uiso 1 1 calc R . .
C68 C 0.0933(7) -0.1213(7) 0.3858(3) 0.048(2) Uani 1 1 d . . .
H68 H 0.1489 -0.1015 0.3551 0.058 Uiso 1 1 calc R . .
C69 C 0.0204(9) -0.1607(8) 0.3603(4) 0.080(4) Uani 1 1 d . . .
H69A H 0.0686 -0.2177 0.3343 0.121 Uiso 1 1 calc R . .
H69B H -0.0228 -0.1051 0.3408 0.121 Uiso 1 1 calc R . .
H69C H -0.0324 -0.1851 0.3888 0.121 Uiso 1 1 calc R . .
C70 C 0.0227(8) -0.0228(7) 0.4209(4) 0.065(3) Uani 1 1 d . . .
H70A H -0.0050 0.0330 0.3972 0.098 Uiso 1 1 calc R . .
H70B H 0.0703 -0.0031 0.4407 0.098 Uiso 1 1 calc R . .
H70C H -0.0423 -0.0354 0.4472 0.098 Uiso 1 1 calc R . .
C71 C 0.1676(8) 0.5502(7) 0.1727(4) 0.059(3) Uani 1 1 d . . .
H71A H 0.1301 0.5093 0.1571 0.071 Uiso 1 1 calc R . .
H71B H 0.2364 0.5526 0.1445 0.071 Uiso 1 1 calc R . .
C72 C 0.9150(11) 0.4457(12) 0.2926(5) 0.121(6) Uani 1 1 d . . .
H72A H 0.9984 0.4162 0.2779 0.145 Uiso 1 1 calc R . .
H72B H 0.8785 0.4528 0.2617 0.145 Uiso 1 1 calc R . .
N1 N 0.7493(5) 0.4398(4) 0.0929(2) 0.0251(14) Uani 1 1 d . . .
N2 N 0.8024(5) 0.3309(4) 0.0268(2) 0.0210(13) Uani 1 1 d . . .
N3 N 0.9656(5) 0.2016(4) 0.0168(2) 0.0225(13) Uani 1 1 d . . .
N4 N 1.1311(5) 0.0860(4) 0.0228(2) 0.0237(14) Uani 1 1 d . . .
N5 N 1.2037(5) 0.0997(4) 0.0879(2) 0.0268(14) Uani 1 1 d . . .
N6 N 0.4728(5) 0.1228(5) 0.3374(2) 0.0312(15) Uani 1 1 d . . .
N7 N 0.5190(5) 0.0503(4) 0.2585(2) 0.0262(14) Uani 1 1 d . . .
N8 N 0.4651(5) -0.0860(5) 0.2465(2) 0.0252(14) Uani 1 1 d . . .
N9 N 0.3940(5) -0.2192(4) 0.2543(2) 0.0264(14) Uani 1 1 d . . .
N10 N 0.3140(5) -0.2600(4) 0.3326(2) 0.0269(14) Uani 1 1 d . . .
Ni1 Ni 0.97711(8) 0.26237(7) 0.07915(3) 0.0235(2) Uani 1 1 d . . .
Ni2 Ni 0.41129(8) -0.07575(7) 0.32289(4) 0.0263(2) Uani 1 1 d . . .
Br1 Br 1.00091(7) 0.34521(6) 0.14952(3) 0.0327(2) Uani 1 1 d . . .
Br2 Br 0.35197(8) -0.06426(7) 0.41528(3) 0.0396(2) Uani 1 1 d . . .
Br3 Br 0.72606(8) 0.15085(6) 0.11426(3) 0.0408(2) Uani 1 1 d . . .
Br4 Br 0.39012(7) 0.66165(6) 0.09724(3) 0.0383(2) Uani 1 1 d . . .
Cl1 Cl 0.0748(3) 0.6754(2) 0.18839(13) 0.0846(9) Uani 1 1 d . . .
Cl2 Cl 0.2079(2) 0.4898(2) 0.22968(12) 0.0721(8) Uani 1 1 d . . .
Cl3 Cl 0.8830(5) 0.5659(4) 0.3240(2) 0.173(2) Uani 1 1 d U . .
Cl4 Cl 0.8652(4) 0.3642(3) 0.34093(17) 0.1322(15) Uani 1 1 d U . .

loop_
_atom_site_aniso_label
_atom_site_aniso_U_11
_atom_site_aniso_U_22
_atom_site_aniso_U_33
_atom_site_aniso_U_23
_atom_site_aniso_U_13
_atom_site_aniso_U_12
C1 0.019(4) 0.020(4) 0.028(4) 0.001(3) -0.010(3) -0.003(3)
C2 0.014(4) 0.033(4) 0.022(4) 0.005(3) -0.003(3) -0.001(3)
C3 0.035(5) 0.032(5) 0.033(4) -0.002(4) -0.009(4) -0.014(4)
C4 0.038(5) 0.045(5) 0.030(4) -0.001(4) -0.014(4) -0.015(4)
C5 0.033(5) 0.038(5) 0.021(4) -0.006(4) 0.003(3) -0.006(4)
C6 0.021(4) 0.026(4) 0.033(4) 0.007(3) -0.003(3) -0.002(3)
C7 0.036(5) 0.038(5) 0.030(4) 0.005(4) -0.006(4) -0.025(4)
C8 0.035(5) 0.048(5) 0.047(5) 0.015(4) -0.005(4) -0.010(4)
C9 0.036(5) 0.030(5) 0.047(5) 0.002(4) -0.009(4) -0.005(4)
C10 0.029(4) 0.031(5) 0.024(4) -0.001(3) -0.001(3) -0.007(4)
C11 0.036(5) 0.029(5) 0.043(5) 0.008(4) -0.008(4) -0.005(4)
C12 0.033(5) 0.047(5) 0.057(6) 0.019(4) -0.013(4) -0.016(4)
C13 0.018(4) 0.020(4) 0.024(4) 0.003(3) 0.000(3) -0.009(3)
C14 0.020(4) 0.033(5) 0.025(4) 0.005(3) -0.013(3) 0.002(3)
C15 0.019(4) 0.035(4) 0.021(4) 0.004(3) -0.010(3) -0.006(3)
C16 0.022(4) 0.028(4) 0.016(3) 0.009(3) -0.002(3) -0.015(3)
C17 0.013(4) 0.034(4) 0.026(4) 0.007(3) -0.008(3) -0.002(3)
C18 0.027(4) 0.048(5) 0.028(4) 0.003(4) -0.012(4) -0.020(4)
C19 0.020(4) 0.031(4) 0.028(4) -0.001(3) -0.001(3) -0.004(3)
C20 0.022(4) 0.028(4) 0.019(4) 0.002(3) -0.001(3) -0.004(3)
C21 0.024(4) 0.026(4) 0.013(3) 0.002(3) -0.005(3) -0.006(3)
C22 0.033(5) 0.029(4) 0.020(4) -0.007(3) -0.004(3) -0.005(4)
C23 0.024(4) 0.022(4) 0.036(4) 0.003(3) -0.007(4) 0.006(3)
C24 0.022(4) 0.033(5) 0.021(4) -0.005(3) -0.006(3) 0.005(4)
C25 0.026(4) 0.034(5) 0.026(4) 0.002(3) -0.011(3) -0.001(4)
C26 0.044(5) 0.036(5) 0.039(5) 0.004(4) -0.022(4) -0.015(4)
C27 0.040(5) 0.055(6) 0.034(5) -0.002(4) -0.029(4) 0.001(4)
C28 0.037(5) 0.044(5) 0.031(5) 0.005(4) -0.005(4) -0.010(4)
C29 0.024(4) 0.038(5) 0.029(4) -0.004(4) -0.010(4) 0.010(4)
C30 0.034(5) 0.040(5) 0.033(4) 0.000(4) -0.017(4) -0.013(4)
C31 0.048(6) 0.062(6) 0.040(5) -0.004(5) 0.010(5) -0.007(5)
C32 0.072(7) 0.048(6) 0.043(5) 0.006(4) -0.003(5) -0.025(5)
C33 0.033(5) 0.049(6) 0.029(4) 0.005(4) -0.005(4) -0.005(4)
C34 0.035(5) 0.052(6) 0.056(6) 0.001(5) -0.008(5) -0.012(4)
C35 0.037(5) 0.062(6) 0.060(6) 0.009(5) -0.004(5) -0.018(5)
C36 0.036(5) 0.028(4) 0.018(4) -0.004(3) -0.004(3) -0.006(4)
C37 0.043(5) 0.039(5) 0.034(5) 0.002(4) -0.021(4) -0.010(4)
C38 0.064(7) 0.045(6) 0.046(6) -0.007(4) -0.033(5) -0.010(5)
C39 0.095(9) 0.043(6) 0.031(5) 0.001(4) -0.027(6) -0.010(6)
C40 0.043(6) 0.061(6) 0.029(5) -0.002(4) -0.006(4) -0.005(5)
C41 0.035(5) 0.056(6) 0.023(4) 0.005(4) -0.011(4) -0.015(4)
C42 0.038(5) 0.062(6) 0.053(6) 0.005(5) -0.031(5) -0.018(5)
C43 0.100(9) 0.065(7) 0.041(6) -0.013(5) -0.033(6) 0.020(6)
C44 0.040(7) 0.092(9) 0.187(15) -0.023(9) -0.048(8) -0.018(6)
C45 0.022(5) 0.061(6) 0.041(5) -0.009(4) -0.001(4) -0.004(4)
C46 0.048(6) 0.085(8) 0.063(7) 0.006(6) -0.006(5) -0.023(6)
C47 0.055(7) 0.066(7) 0.063(7) 0.016(5) -0.029(5) -0.014(5)
C48 0.022(4) 0.037(5) 0.029(4) -0.003(4) -0.013(3) -0.001(4)
C49 0.034(5) 0.040(5) 0.021(4) -0.001(4) -0.006(3) -0.015(4)
C50 0.032(5) 0.038(5) 0.027(4) 0.001(4) -0.003(4) -0.009(4)
C51 0.028(4) 0.026(4) 0.015(4) 0.005(3) -0.001(3) -0.004(3)
C52 0.027(4) 0.036(5) 0.028(4) 0.006(4) -0.003(3) -0.013(4)
C53 0.034(5) 0.034(5) 0.019(4) 0.002(3) -0.008(4) 0.005(4)
C54 0.039(5) 0.039(5) 0.022(4) 0.004(4) -0.006(4) -0.013(4)
C55 0.025(4) 0.026(4) 0.031(4) 0.008(3) -0.014(4) -0.004(3)
C56 0.024(4) 0.036(5) 0.024(4) 0.006(3) -0.012(3) -0.004(4)
C57 0.030(4) 0.022(4) 0.029(4) -0.004(3) -0.008(4) -0.009(3)
C58 0.036(5) 0.032(5) 0.031(4) -0.001(4) -0.005(4) -0.020(4)
C59 0.031(5) 0.048(5) 0.022(4) 0.005(4) -0.002(4) -0.024(4)
C60 0.036(5) 0.042(5) 0.024(4) 0.006(4) -0.006(4) -0.017(4)
C61 0.063(7) 0.064(6) 0.026(5) 0.017(4) -0.015(5) -0.017(5)
C62 0.058(7) 0.065(7) 0.024(4) 0.013(4) 0.001(5) -0.022(5)
C63 0.043(6) 0.069(7) 0.036(5) -0.003(5) -0.002(4) -0.013(5)
C64 0.042(5) 0.048(5) 0.031(5) 0.004(4) -0.012(4) -0.024(4)
C65 0.044(6) 0.048(6) 0.027(4) 0.011(4) -0.015(4) -0.003(4)
C66 0.072(8) 0.072(8) 0.055(7) -0.001(6) 0.006(6) -0.007(6)
C67 0.034(6) 0.090(8) 0.093(9) -0.012(7) -0.015(6) -0.004(6)
C68 0.036(5) 0.064(6) 0.038(5) 0.001(5) -0.005(4) -0.009(5)
C69 0.077(8) 0.083(8) 0.082(8) -0.017(6) -0.043(7) -0.006(7)
C70 0.053(7) 0.060(7) 0.076(7) -0.010(6) -0.024(6) 0.000(5)
C71 0.059(7) 0.058(6) 0.055(6) -0.003(5) -0.010(5) -0.014(5)
C72 0.071(9) 0.176(15) 0.066(8) 0.006(9) -0.013(7) 0.027(9)
N1 0.025(3) 0.030(4) 0.024(3) 0.003(3) -0.013(3) -0.009(3)
N2 0.019(3) 0.029(3) 0.020(3) -0.003(3) -0.008(3) -0.010(3)
N3 0.023(3) 0.030(4) 0.016(3) -0.001(3) -0.005(3) -0.009(3)
N4 0.020(3) 0.023(3) 0.023(3) 0.000(3) -0.004(3) 0.000(3)
N5 0.029(4) 0.032(4) 0.019(3) 0.006(3) -0.009(3) -0.007(3)
N6 0.034(4) 0.039(4) 0.021(3) 0.005(3) -0.004(3) -0.014(3)
N7 0.029(4) 0.033(4) 0.018(3) -0.001(3) -0.001(3) -0.015(3)
N8 0.016(3) 0.040(4) 0.019(3) 0.002(3) -0.004(3) -0.009(3)
N9 0.028(4) 0.025(4) 0.018(3) 0.000(3) -0.004(3) 0.003(3)
N10 0.029(4) 0.035(4) 0.019(3) 0.000(3) -0.006(3) -0.014(3)
Ni1 0.0210(5) 0.0274(5) 0.0198(5) 0.0009(4) -0.0067(4) -0.0032(4)
Ni2 0.0263(5) 0.0362(6) 0.0175(5) 0.0022(4) -0.0066(4) -0.0105(5)
Br1 0.0298(4) 0.0363(5) 0.0306(4) -0.0039(3) -0.0132(4) -0.0031(4)
Br2 0.0498(6) 0.0534(6) 0.0202(4) 0.0018(4) -0.0074(4) -0.0235(4)
Br3 0.0484(6) 0.0350(5) 0.0302(4) -0.0033(4) 0.0089(4) -0.0147(4)
Br4 0.0284(5) 0.0531(5) 0.0302(4) -0.0097(4) -0.0136(4) -0.0014(4)
Cl1 0.071(2) 0.074(2) 0.090(2) 0.0179(16) -0.0140(17) -0.0022(16)
Cl2 0.076(2) 0.0619(17) 0.089(2) 0.0133(15) -0.0424(17) -0.0205(15)
Cl3 0.189(5) 0.168(4) 0.156(4) 0.013(3) -0.035(4) -0.053(4)
Cl4 0.145(4) 0.167(4) 0.108(3) 0.030(3) -0.072(3) -0.053(3)

loop_
_atom_type_symbol
_atom_type_description
_atom_type_scat_dispersion_real
_atom_type_scat_dispersion_imag
_atom_type_scat_source
C C 0.0033 0.0016 'International Tables Vol C Tables 4.2.6.8 and 6.1.1.4'
H H 0.0000 0.0000 'International Tables Vol C Tables 4.2.6.8 and 6.1.1.4'
N N 0.0061 0.0033 'International Tables Vol C Tables 4.2.6.8 and 6.1.1.4'
Ni Ni 0.3393 1.1124 'International Tables Vol C Tables 4.2.6.8 and 6.1.1.4'
Br Br -0.2901 2.4595 'International Tables Vol C Tables 4.2.6.8 and 6.1.1.4'
Cl Cl 0.1484 0.1585 'International Tables Vol C Tables 4.2.6.8 and 6.1.1.4'

loop_
_geom_angle_atom_site_label_1
_geom_angle_atom_site_label_2
_geom_angle_atom_site_label_3
_geom_angle
_geom_angle_site_symmetry_1
_geom_angle_site_symmetry_3
_geom_angle_publ_flag
C6 C1 C2 122.6(6) . . ?
C6 C1 N1 118.3(6) . . ?
C2 C1 N1 119.0(6) . . ?
C3 C2 C1 118.4(7) . . ?
C3 C2 C7 121.4(7) . . ?
C1 C2 C7 120.2(6) . . ?
C2 C3 C4 120.9(7) . . ?
C2 C3 H3 119.5 . . ?
C4 C3 H3 119.5 . . ?
C5 C4 C3 119.5(7) . . ?
C5 C4 H4 120.2 . . ?
C3 C4 H4 120.2 . . ?
C4 C5 C6 121.4(7) . . ?
C4 C5 H5 119.3 . . ?
C6 C5 H5 119.3 . . ?
C1 C6 C5 117.1(7) . . ?
C1 C6 C10 122.4(6) . . ?
C5 C6 C10 120.5(7) . . ?
C2 C7 C9 111.8(6) . . ?
C2 C7 C8 110.5(6) . . ?
C9 C7 C8 112.1(6) . . ?
C2 C7 H7 107.4 . . ?
C9 C7 H7 107.4 . . ?
C8 C7 H7 107.4 . . ?
C7 C8 H8A 109.5 . . ?
C7 C8 H8B 109.5 . . ?
H8A C8 H8B 109.5 . . ?
C7 C8 H8C 109.5 . . ?
H8A C8 H8C 109.5 . . ?
H8B C8 H8C 109.5 . . ?
C7 C9 H9A 109.5 . . ?
C7 C9 H9B 109.5 . . ?
H9A C9 H9B 109.5 . . ?
C7 C9 H9C 109.5 . . ?
H9A C9 H9C 109.5 . . ?
H9B C9 H9C 109.5 . . ?
C6 C10 C12 110.4(6) . . ?
C6 C10 C11 112.8(6) . . ?
C12 C10 C11 111.9(6) . . ?
C6 C10 H10 107.1 . . ?
C12 C10 H10 107.1 . . ?
C11 C10 H10 107.1 . . ?
C10 C11 H11A 109.5 . . ?
C10 C11 H11B 109.5 . . ?
H11A C11 H11B 109.5 . . ?
C10 C11 H11C 109.5 . . ?
H11A C11 H11C 109.5 . . ?
H11B C11 H11C 109.5 . . ?
C10 C12 H12A 109.5 . . ?
C10 C12 H12B 109.5 . . ?
H12A C12 H12B 109.5 . . ?
C10 C12 H12C 109.5 . . ?
H12A C12 H12C 109.5 . . ?
H12B C12 H12C 109.5 . . ?
N1 C13 N2 103.0(6) . . ?
N1 C13 Ni1 143.0(5) . . ?
N2 C13 Ni1 113.9(5) . . ?
C15 C14 N1 109.1(6) . . ?
C15 C14 H14 125.4 . . ?
N1 C14 H14 125.4 . . ?
C14 C15 N2 104.1(6) . . ?
C14 C15 H15 128.0 . . ?
N2 C15 H15 128.0 . . ?
N3 C16 C17 121.8(6) . . ?
N3 C16 N2 110.0(6) . . ?
C17 C16 N2 128.0(6) . . ?
C16 C17 C18 117.6(6) . . ?
C16 C17 H17 121.2 . . ?
C18 C17 H17 121.2 . . ?
C19 C18 C17 121.3(7) . . ?
C19 C18 H18 119.4 . . ?
C17 C18 H18 119.4 . . ?
C20 C19 C18 116.3(7) . . ?
C20 C19 H19 121.9 . . ?
C18 C19 H19 121.9 . . ?
N3 C20 C19 123.5(7) . . ?
N3 C20 N4 109.2(6) . . ?
C19 C20 N4 127.3(6) . . ?
N5 C21 N4 102.6(6) . . ?
N5 C21 Ni1 143.7(5) . . ?
N4 C21 Ni1 113.7(5) . . ?
C23 C22 N4 106.1(6) . . ?
C23 C22 H22 126.9 . . ?
N4 C22 H22 126.9 . . ?
C22 C23 N5 107.3(6) . . ?
C22 C23 H23 126.3 . . ?
N5 C23 H23 126.3 . . ?
C25 C24 C29 123.9(7) . . ?
C25 C24 N5 118.0(6) . . ?
C29 C24 N5 118.0(7) . . ?
C24 C25 C26 117.6(7) . . ?
C24 C25 C30 122.9(6) . . ?
C26 C25 C30 119.5(7) . . ?
C27 C26 C25 119.0(8) . . ?
C27 C26 H26 120.5 . . ?
C25 C26 H26 120.5 . . ?
C28 C27 C26 122.0(7) . . ?
C28 C27 H27 119.0 . . ?
C26 C27 H27 119.0 . . ?
C29 C28 C27 120.8(8) . . ?
C29 C28 H28 119.6 . . ?
C27 C28 H28 119.6 . . ?
C28 C29 C24 116.6(8) . . ?
C28 C29 C33 120.9(7) . . ?
C24 C29 C33 122.5(7) . . ?
C31 C30 C25 111.5(6) . . ?
C31 C30 C32 111.4(7) . . ?
C25 C30 C32 112.3(6) . . ?
C31 C30 H30 107.1 . . ?
C25 C30 H30 107.1 . . ?
C32 C30 H30 107.1 . . ?
C30 C31 H31A 109.5 . . ?
C30 C31 H31B 109.5 . . ?
H31A C31 H31B 109.5 . . ?
C30 C31 H31C 109.5 . . ?
H31A C31 H31C 109.5 . . ?
H31B C31 H31C 109.5 . . ?
C30 C32 H32A 109.5 . . ?
C30 C32 H32B 109.5 . . ?
H32A C32 H32B 109.5 . . ?
C30 C32 H32C 109.5 . . ?
H32A C32 H32C 109.5 . . ?
H32B C32 H32C 109.5 . . ?
C29 C33 C35 112.7(7) . . ?
C29 C33 C34 111.5(7) . . ?
C35 C33 C34 110.0(7) . . ?
C29 C33 H33 107.4 . . ?
C35 C33 H33 107.4 . . ?
C34 C33 H33 107.4 . . ?
C33 C34 H34A 109.5 . . ?
C33 C34 H34B 109.5 . . ?
H34A C34 H34B 109.5 . . ?
C33 C34 H34C 109.5 . . ?
H34A C34 H34C 109.5 . . ?
H34B C34 H34C 109.5 . . ?
C33 C35 H35A 109.5 . . ?
C33 C35 H35B 109.5 . . ?
H35A C35 H35B 109.5 . . ?
C33 C35 H35C 109.5 . . ?
H35A C35 H35C 109.5 . . ?
H35B C35 H35C 109.5 . . ?
C41 C36 C37 125.3(7) . . ?
C41 C36 N6 117.4(6) . . ?
C37 C36 N6 117.0(7) . . ?
C36 C37 C38 115.2(7) . . ?
C36 C37 C42 123.3(7) . . ?
C38 C37 C42 121.6(7) . . ?
C39 C38 C37 122.0(8) . . ?
C39 C38 H38 119.0 . . ?
C37 C38 H38 119.0 . . ?
C38 C39 C40 119.9(8) . . ?
C38 C39 H39 120.0 . . ?
C40 C39 H39 120.0 . . ?
C39 C40 C41 121.5(8) . . ?
C39 C40 H40 119.2 . . ?
C41 C40 H40 119.2 . . ?
C36 C41 C40 116.1(7) . . ?
C36 C41 C45 122.6(7) . . ?
C40 C41 C45 121.2(7) . . ?
C37 C42 C43 110.3(8) . . ?
C37 C42 C44 111.1(8) . . ?
C43 C42 C44 111.7(8) . . ?
C37 C42 H42 107.9 . . ?
C43 C42 H42 107.9 . . ?
C44 C42 H42 107.9 . . ?
C42 C43 H43A 109.5 . . ?
C42 C43 H43B 109.5 . . ?
H43A C43 H43B 109.5 . . ?
C42 C43 H43C 109.5 . . ?
H43A C43 H43C 109.5 . . ?
H43B C43 H43C 109.5 . . ?
C42 C44 H44A 109.5 . . ?
C42 C44 H44B 109.5 . . ?
H44A C44 H44B 109.5 . . ?
C42 C44 H44C 109.5 . . ?
H44A C44 H44C 109.5 . . ?
H44B C44 H44C 109.5 . . ?
C47 C45 C41 110.1(7) . . ?
C47 C45 C46 109.4(7) . . ?
C41 C45 C46 111.5(7) . . ?
C47 C45 H45 108.6 . . ?
C41 C45 H45 108.6 . . ?
C46 C45 H45 108.6 . . ?
C45 C46 H46A 109.5 . . ?
C45 C46 H46B 109.5 . . ?
H46A C46 H46B 109.5 . . ?
C45 C46 H46C 109.5 . . ?
H46A C46 H46C 109.5 . . ?
H46B C46 H46C 109.5 . . ?
C45 C47 H47A 109.5 . . ?
C45 C47 H47B 109.5 . . ?
H47A C47 H47B 109.5 . . ?
C45 C47 H47C 109.5 . . ?
H47A C47 H47C 109.5 . . ?
H47B C47 H47C 109.5 . . ?
N6 C48 N7 103.3(6) . . ?
N6 C48 Ni2 144.7(6) . . ?
N7 C48 Ni2 111.9(5) . . ?
C50 C49 N6 107.4(7) . . ?
C50 C49 H49 126.3 . . ?
N6 C49 H49 126.3 . . ?
C49 C50 N7 106.2(7) . . ?
C49 C50 H50 126.9 . . ?
N7 C50 H50 126.9 . . ?
N8 C51 C52 122.2(7) . . ?
N8 C51 N7 109.7(6) . . ?
C52 C51 N7 128.0(7) . . ?
C51 C52 C53 116.1(7) . . ?
C51 C52 H52 121.9 . . ?
C53 C52 H52 121.9 . . ?
C54 C53 C52 122.9(7) . . ?
C54 C53 H53 118.6 . . ?
C52 C53 H53 118.6 . . ?
C53 C54 C55 116.4(7) . . ?
C53 C54 H54 121.8 . . ?
C55 C54 H54 121.8 . . ?
N8 C55 C54 121.9(7) . . ?
N8 C55 N9 110.4(6) . . ?
C54 C55 N9 127.7(7) . . ?
N10 C56 N9 102.8(6) . . ?
N10 C56 Ni2 144.9(5) . . ?
N9 C56 Ni2 112.2(5) . . ?
C58 C57 N9 105.9(6) . . ?
C58 C57 H57 127.0 . . ?
N9 C57 H57 127.0 . . ?
C57 C58 N10 107.0(6) . . ?
C57 C58 H58 126.5 . . ?
N10 C58 H58 126.5 . . ?
C60 C59 C64 123.6(7) . . ?
C60 C59 N10 119.0(7) . . ?
C64 C59 N10 117.4(7) . . ?
C59 C60 C61 116.6(7) . . ?
C59 C60 C65 122.1(7) . . ?
C61 C60 C65 121.2(7) . . ?
C62 C61 C60 121.3(8) . . ?
C62 C61 H61 119.3 . . ?
C60 C61 H61 119.3 . . ?
C61 C62 C63 121.1(8) . . ?
C61 C62 H62 119.4 . . ?
C63 C62 H62 119.4 . . ?
C62 C63 C64 121.0(8) . . ?
C62 C63 H63 119.5 . . ?
C64 C63 H63 119.5 . . ?
C59 C64 C63 116.3(8) . . ?
C59 C64 C68 123.1(7) . . ?
C63 C64 C68 120.5(8) . . ?
C67 C65 C60 110.6(7) . . ?
C67 C65 C66 111.4(8) . . ?
C60 C65 C66 112.4(7) . . ?
C67 C65 H65 107.4 . . ?
C60 C65 H65 107.4 . . ?
C66 C65 H65 107.4 . . ?
C65 C66 H66A 109.5 . . ?
C65 C66 H66B 109.5 . . ?
H66A C66 H66B 109.5 . . ?
C65 C66 H66C 109.5 . . ?
H66A C66 H66C 109.5 . . ?
H66B C66 H66C 109.5 . . ?
C65 C67 H67A 109.5 . . ?
C65 C67 H67B 109.5 . . ?
H67A C67 H67B 109.5 . . ?
C65 C67 H67C 109.5 . . ?
H67A C67 H67C 109.5 . . ?
H67B C67 H67C 109.5 . . ?
C69 C68 C64 111.5(8) . . ?
C69 C68 C70 111.0(8) . . ?
C64 C68 C70 113.7(7) . . ?
C69 C68 H68 106.7 . . ?
C64 C68 H68 106.7 . . ?
C70 C68 H68 106.7 . . ?
C68 C69 H69A 109.5 . . ?
C68 C69 H69B 109.5 . . ?
H69A C69 H69B 109.5 . . ?
C68 C69 H69C 109.5 . . ?
H69A C69 H69C 109.5 . . ?
H69B C69 H69C 109.5 . . ?
C68 C70 H70A 109.5 . . ?
C68 C70 H70B 109.5 . . ?
H70A C70 H70B 109.5 . . ?
C68 C70 H70C 109.5 . . ?
H70A C70 H70C 109.5 . . ?
H70B C70 H70C 109.5 . . ?
Cl2 C71 Cl1 112.2(5) . . ?
Cl2 C71 H71A 109.2 . . ?
Cl1 C71 H71A 109.2 . . ?
Cl2 C71 H71B 109.2 . . ?
Cl1 C71 H71B 109.2 . . ?
H71A C71 H71B 107.9 . . ?
Cl3 C72 Cl4 108.9(7) . . ?
Cl3 C72 H72A 109.9 . . ?
Cl4 C72 H72A 109.9 . . ?
Cl3 C72 H72B 109.9 . . ?
Cl4 C72 H72B 109.9 . . ?
H72A C72 H72B 108.3 . . ?
C13 N1 C14 110.6(6) . . ?
C13 N1 C1 129.0(6) . . ?
C14 N1 C1 120.3(6) . . ?
C13 N2 C15 113.2(5) . . ?
C13 N2 C16 115.9(6) . . ?
C15 N2 C16 130.8(6) . . ?
C20 N3 C16 119.5(6) . . ?
C20 N3 Ni1 120.6(5) . . ?
C16 N3 Ni1 119.9(5) . . ?
C22 N4 C21 113.2(6) . . ?
C22 N4 C20 131.2(6) . . ?
C21 N4 C20 115.6(5) . . ?
C21 N5 C23 110.7(6) . . ?
C21 N5 C24 127.1(6) . . ?
C23 N5 C24 122.0(6) . . ?
C48 N6 C49 111.0(6) . . ?
C48 N6 C36 130.7(6) . . ?
C49 N6 C36 118.3(6) . . ?
C50 N7 C48 112.1(6) . . ?
C50 N7 C51 130.6(6) . . ?
C48 N7 C51 117.0(6) . . ?
C55 N8 C51 120.5(6) . . ?
C55 N8 Ni2 119.7(5) . . ?
C51 N8 Ni2 119.8(5) . . ?
C57 N9 C56 112.4(6) . . ?
C57 N9 C55 131.5(6) . . ?
C56 N9 C55 116.1(6) . . ?
C56 N10 C58 112.0(6) . . ?
C56 N10 C59 127.2(6) . . ?
C58 N10 C59 120.8(6) . . ?
N3 Ni1 C21 80.8(3) . . ?
N3 Ni1 C13 80.3(3) . . ?
C21 Ni1 C13 161.1(3) . . ?
N3 Ni1 Br1 174.43(18) . . ?
C21 Ni1 Br1 99.1(2) . . ?
C13 Ni1 Br1 99.8(2) . . ?
N8 Ni2 C48 81.3(3) . . ?
N8 Ni2 C56 81.6(3) . . ?
C48 Ni2 C56 162.7(3) . . ?
N8 Ni2 Br2 178.24(18) . . ?
C48 Ni2 Br2 97.9(2) . . ?
C56 Ni2 Br2 99.2(2) . . ?

loop_
_geom_bond_atom_site_label_1
_geom_bond_atom_site_label_2
_geom_bond_distance
_geom_bond_site_symmetry_2
_geom_bond_publ_flag
C1 C6 1.383(9) . ?
C1 C2 1.412(10) . ?
C1 N1 1.459(8) . ?
C2 C3 1.359(9) . ?
C2 C7 1.512(9) . ?
C3 C4 1.406(10) . ?
C3 H3 0.9500 . ?
C4 C5 1.380(10) . ?
C4 H4 0.9500 . ?
C5 C6 1.404(10) . ?
C5 H5 0.9500 . ?
C6 C10 1.513(10) . ?
C7 C9 1.530(10) . ?
C7 C8 1.537(10) . ?
C7 H7 1.0000 . ?
C8 H8A 0.9800 . ?
C8 H8B 0.9800 . ?
C8 H8C 0.9800 . ?
C9 H9A 0.9800 . ?
C9 H9B 0.9800 . ?
C9 H9C 0.9800 . ?
C10 C12 1.525(10) . ?
C10 C11 1.529(10) . ?
C10 H10 1.0000 . ?
C11 H11A 0.9800 . ?
C11 H11B 0.9800 . ?
C11 H11C 0.9800 . ?
C12 H12A 0.9800 . ?
C12 H12B 0.9800 . ?
C12 H12C 0.9800 . ?
C13 N1 1.346(8) . ?
C13 N2 1.364(8) . ?
C13 Ni1 1.920(7) . ?
C14 C15 1.331(9) . ?
C14 N1 1.381(8) . ?
C14 H14 0.9500 . ?
C15 N2 1.380(8) . ?
C15 H15 0.9500 . ?
C16 N3 1.342(8) . ?
C16 C17 1.364(9) . ?
C16 N2 1.389(8) . ?
C17 C18 1.392(10) . ?
C17 H17 0.9500 . ?
C18 C19 1.388(10) . ?
C18 H18 0.9500 . ?
C19 C20 1.367(9) . ?
C19 H19 0.9500 . ?
C20 N3 1.330(8) . ?
C20 N4 1.423(9) . ?
C21 N5 1.344(8) . ?
C21 N4 1.372(8) . ?
C21 Ni1 1.914(7) . ?
C22 C23 1.319(10) . ?
C22 N4 1.362(9) . ?
C22 H22 0.9500 . ?
C23 N5 1.416(8) . ?
C23 H23 0.9500 . ?
C24 C25 1.389(10) . ?
C24 C29 1.403(10) . ?
C24 N5 1.462(9) . ?
C25 C26 1.402(10) . ?
C25 C30 1.525(10) . ?
C26 C27 1.383(11) . ?
C26 H26 0.9500 . ?
C27 C28 1.383(11) . ?
C27 H27 0.9500 . ?
C28 C29 1.378(10) . ?
C28 H28 0.9500 . ?
C29 C33 1.519(11) . ?
C30 C31 1.513(11) . ?
C30 C32 1.529(11) . ?
C30 H30 1.0000 . ?
C31 H31A 0.9800 . ?
C31 H31B 0.9800 . ?
C31 H31C 0.9800 . ?
C32 H32A 0.9800 . ?
C32 H32B 0.9800 . ?
C32 H32C 0.9800 . ?
C33 C35 1.533(11) . ?
C33 C34 1.534(11) . ?
C33 H33 1.0000 . ?
C34 H34A 0.9800 . ?
C34 H34B 0.9800 . ?
C34 H34C 0.9800 . ?
C35 H35A 0.9800 . ?
C35 H35B 0.9800 . ?
C35 H35C 0.9800 . ?
C36 C41 1.382(10) . ?
C36 C37 1.389(10) . ?
C36 N6 1.480(8) . ?
C37 C38 1.410(11) . ?
C37 C42 1.503(11) . ?
C38 C39 1.366(13) . ?
C38 H38 0.9500 . ?
C39 C40 1.381(12) . ?
C39 H39 0.9500 . ?
C40 C41 1.394(10) . ?
C40 H40 0.9500 . ?
C41 C45 1.517(11) . ?
C42 C43 1.510(12) . ?
C42 C44 1.550(12) . ?
C42 H42 1.0000 . ?
C43 H43A 0.9800 . ?
C43 H43B 0.9800 . ?
C43 H43C 0.9800 . ?
C44 H44A 0.9800 . ?
C44 H44B 0.9800 . ?
C44 H44C 0.9800 . ?
C45 C47 1.509(12) . ?
C45 C46 1.536(12) . ?
C45 H45 1.0000 . ?
C46 H46A 0.9800 . ?
C46 H46B 0.9800 . ?
C46 H46C 0.9800 . ?
C47 H47A 0.9800 . ?
C47 H47B 0.9800 . ?
C47 H47C 0.9800 . ?
C48 N6 1.334(9) . ?
C48 N7 1.379(9) . ?
C48 Ni2 1.927(8) . ?
C49 C50 1.332(9) . ?
C49 N6 1.394(9) . ?
C49 H49 0.9500 . ?
C50 N7 1.358(9) . ?
C50 H50 0.9500 . ?
C51 N8 1.337(9) . ?
C51 C52 1.369(9) . ?
C51 N7 1.398(8) . ?
C52 C53 1.390(10) . ?
C52 H52 0.9500 . ?
C53 C54 1.376(10) . ?
C53 H53 0.9500 . ?
C54 C55 1.379(10) . ?
C54 H54 0.9500 . ?
C55 N8 1.332(9) . ?
C55 N9 1.414(9) . ?
C56 N10 1.328(9) . ?
C56 N9 1.385(8) . ?
C56 Ni2 1.932(8) . ?
C57 C58 1.333(10) . ?
C57 N9 1.374(9) . ?
C57 H57 0.9500 . ?
C58 N10 1.406(9) . ?
C58 H58 0.9500 . ?
C59 C60 1.393(10) . ?
C59 C64 1.397(11) . ?
C59 N10 1.455(9) . ?
C60 C61 1.405(10) . ?
C60 C65 1.519(11) . ?
C61 C62 1.352(12) . ?
C61 H61 0.9500 . ?
C62 C63 1.375(12) . ?
C62 H62 0.9500 . ?
C63 C64 1.405(11) . ?
C63 H63 0.9500 . ?
C64 C68 1.500(11) . ?
C65 C67 1.512(12) . ?
C65 C66 1.524(12) . ?
C65 H65 1.0000 . ?
C66 H66A 0.9800 . ?
C66 H66B 0.9800 . ?
C66 H66C 0.9800 . ?
C67 H67A 0.9800 . ?
C67 H67B 0.9800 . ?
C67 H67C 0.9800 . ?
C68 C69 1.490(12) . ?
C68 C70 1.538(11) . ?
C68 H68 1.0000 . ?
C69 H69A 0.9800 . ?
C69 H69B 0.9800 . ?
C69 H69C 0.9800 . ?
C70 H70A 0.9800 . ?
C70 H70B 0.9800 . ?
C70 H70C 0.9800 . ?
C71 Cl2 1.735(10) . ?
C71 Cl1 1.746(9) . ?
C71 H71A 0.9900 . ?
C71 H71B 0.9900 . ?
C72 Cl3 1.742(15) . ?
C72 Cl4 1.748(15) . ?
C72 H72A 0.9900 . ?
C72 H72B 0.9900 . ?
N3 Ni1 1.872(5) . ?
N8 Ni2 1.873(5) . ?
Ni1 Br1 2.2813(11) . ?
Ni2 Br2 2.2591(11) . ?

loop_
_geom_torsion_atom_site_label_1
_geom_torsion_atom_site_label_2
_geom_torsion_atom_site_label_3
_geom_torsion_atom_site_label_4
_geom_torsion
_geom_torsion_site_symmetry_1
_geom_torsion_site_symmetry_2
_geom_torsion_site_symmetry_3
_geom_torsion_site_symmetry_4
_geom_torsion_publ_flag
C6 C1 C2 C3 -1.2(10) . . . . ?
N1 C1 C2 C3 174.6(6) . . . . ?
C6 C1 C2 C7 178.9(7) . . . . ?
N1 C1 C2 C7 -5.3(10) . . . . ?
C1 C2 C3 C4 -0.4(11) . . . . ?
C7 C2 C3 C4 179.5(7) . . . . ?
C2 C3 C4 C5 1.3(12) . . . . ?
C3 C4 C5 C6 -0.6(12) . . . . ?
C2 C1 C6 C5 1.8(10) . . . . ?
N1 C1 C6 C5 -174.0(6) . . . . ?
C2 C1 C6 C10 -176.8(7) . . . . ?
N1 C1 C6 C10 7.4(10) . . . . ?
C4 C5 C6 C1 -0.9(11) . . . . ?
C4 C5 C6 C10 177.7(7) . . . . ?
C3 C2 C7 C9 -56.9(9) . . . . ?
C1 C2 C7 C9 123.1(7) . . . . ?
C3 C2 C7 C8 68.7(9) . . . . ?
C1 C2 C7 C8 -111.3(7) . . . . ?
C1 C6 C10 C12 118.0(8) . . . . ?
C5 C6 C10 C12 -60.6(9) . . . . ?
C1 C6 C10 C11 -116.0(8) . . . . ?
C5 C6 C10 C11 65.4(9) . . . . ?
N1 C14 C15 N2 -0.3(8) . . . . ?
N3 C16 C17 C18 1.9(10) . . . . ?
N2 C16 C17 C18 176.2(6) . . . . ?
C16 C17 C18 C19 0.2(11) . . . . ?
C17 C18 C19 C20 -1.0(11) . . . . ?
C18 C19 C20 N3 -0.2(11) . . . . ?
C18 C19 C20 N4 179.7(7) . . . . ?
N4 C22 C23 N5 -1.0(8) . . . . ?
C29 C24 C25 C26 0.2(11) . . . . ?
N5 C24 C25 C26 -177.7(6) . . . . ?
C29 C24 C25 C30 -177.7(7) . . . . ?
N5 C24 C25 C30 4.3(10) . . . . ?
C24 C25 C26 C27 -0.4(11) . . . . ?
C30 C25 C26 C27 177.6(7) . . . . ?
C25 C26 C27 C28 0.0(12) . . . . ?
C26 C27 C28 C29 0.6(12) . . . . ?
C27 C28 C29 C24 -0.7(11) . . . . ?
C27 C28 C29 C33 -178.7(7) . . . . ?
C25 C24 C29 C28 0.3(11) . . . . ?
N5 C24 C29 C28 178.3(6) . . . . ?
C25 C24 C29 C33 178.2(7) . . . . ?
N5 C24 C29 C33 -3.8(10) . . . . ?
C24 C25 C30 C31 -109.8(8) . . . . ?
C26 C25 C30 C31 72.3(9) . . . . ?
C24 C25 C30 C32 124.3(8) . . . . ?
C26 C25 C30 C32 -53.6(9) . . . . ?
C28 C29 C33 C35 42.5(10) . . . . ?
C24 C29 C33 C35 -135.4(8) . . . . ?
C28 C29 C33 C34 -81.9(9) . . . . ?
C24 C29 C33 C34 100.2(8) . . . . ?
C41 C36 C37 C38 2.1(12) . . . . ?
N6 C36 C37 C38 175.5(7) . . . . ?
C41 C36 C37 C42 -179.7(8) . . . . ?
N6 C36 C37 C42 -6.3(11) . . . . ?
C36 C37 C38 C39 -1.8(13) . . . . ?
C42 C37 C38 C39 180.0(8) . . . . ?
C37 C38 C39 C40 1.6(14) . . . . ?
C38 C39 C40 C41 -1.6(14) . . . . ?
C37 C36 C41 C40 -2.1(12) . . . . ?
N6 C36 C41 C40 -175.5(7) . . . . ?
C37 C36 C41 C45 175.0(8) . . . . ?
N6 C36 C41 C45 1.6(12) . . . . ?
C39 C40 C41 C36 1.7(13) . . . . ?
C39 C40 C41 C45 -175.4(8) . . . . ?
C36 C37 C42 C43 -114.8(9) . . . . ?
C38 C37 C42 C43 63.3(11) . . . . ?
C36 C37 C42 C44 120.8(10) . . . . ?
C38 C37 C42 C44 -61.1(12) . . . . ?
C36 C41 C45 C47 -98.1(9) . . . . ?
C40 C41 C45 C47 78.9(10) . . . . ?
C36 C41 C45 C46 140.3(8) . . . . ?
C40 C41 C45 C46 -42.7(11) . . . . ?
N6 C49 C50 N7 0.7(8) . . . . ?
N8 C51 C52 C53 0.5(11) . . . . ?
N7 C51 C52 C53 -177.8(7) . . . . ?
C51 C52 C53 C54 -0.6(11) . . . . ?
C52 C53 C54 C55 0.2(11) . . . . ?
C53 C54 C55 N8 0.4(11) . . . . ?
C53 C54 C55 N9 179.2(7) . . . . ?
N9 C57 C58 N10 0.2(8) . . . . ?
C64 C59 C60 C61 0.1(12) . . . . ?
N10 C59 C60 C61 -178.1(7) . . . . ?
C64 C59 C60 C65 -177.9(7) . . . . ?
N10 C59 C60 C65 4.0(11) . . . . ?
C59 C60 C61 C62 -0.4(13) . . . . ?
C65 C60 C61 C62 177.5(8) . . . . ?
C60 C61 C62 C63 0.3(15) . . . . ?
C61 C62 C63 C64 0.3(14) . . . . ?
C60 C59 C64 C63 0.4(12) . . . . ?
N10 C59 C64 C63 178.6(7) . . . . ?
C60 C59 C64 C68 -179.5(7) . . . . ?
N10 C59 C64 C68 -1.3(11) . . . . ?
C62 C63 C64 C59 -0.6(12) . . . . ?
C62 C63 C64 C68 179.3(8) . . . . ?
C59 C60 C65 C67 104.3(9) . . . . ?
C61 C60 C65 C67 -73.6(10) . . . . ?
C59 C60 C65 C66 -130.5(8) . . . . ?
C61 C60 C65 C66 51.7(11) . . . . ?
C59 C64 C68 C69 88.4(10) . . . . ?
C63 C64 C68 C69 -91.4(10) . . . . ?
C59 C64 C68 C70 -145.1(8) . . . . ?
C63 C64 C68 C70 35.0(11) . . . . ?
N2 C13 N1 C14 0.8(7) . . . . ?
Ni1 C13 N1 C14 -174.5(7) . . . . ?
N2 C13 N1 C1 -174.9(6) . . . . ?
Ni1 C13 N1 C1 9.8(13) . . . . ?
C15 C14 N1 C13 -0.3(8) . . . . ?
C15 C14 N1 C1 175.8(6) . . . . ?
C6 C1 N1 C13 -94.9(9) . . . . ?
C2 C1 N1 C13 89.1(8) . . . . ?
C6 C1 N1 C14 89.7(8) . . . . ?
C2 C1 N1 C14 -86.2(8) . . . . ?
N1 C13 N2 C15 -1.1(7) . . . . ?
Ni1 C13 N2 C15 175.9(5) . . . . ?
N1 C13 N2 C16 -177.9(5) . . . . ?
Ni1 C13 N2 C16 -1.0(7) . . . . ?
C14 C15 N2 C13 0.9(8) . . . . ?
C14 C15 N2 C16 177.1(7) . . . . ?
N3 C16 N2 C13 0.3(8) . . . . ?
C17 C16 N2 C13 -174.5(7) . . . . ?
N3 C16 N2 C15 -175.9(6) . . . . ?
C17 C16 N2 C15 9.3(12) . . . . ?
C19 C20 N3 C16 2.3(10) . . . . ?
N4 C20 N3 C16 -177.6(6) . . . . ?
C19 C20 N3 Ni1 -176.7(6) . . . . ?
N4 C20 N3 Ni1 3.5(8) . . . . ?
C17 C16 N3 C20 -3.2(10) . . . . ?
N2 C16 N3 C20 -178.3(6) . . . . ?
C17 C16 N3 Ni1 175.8(5) . . . . ?
N2 C16 N3 Ni1 0.6(7) . . . . ?
C23 C22 N4 C21 0.6(8) . . . . ?
C23 C22 N4 C20 179.8(7) . . . . ?
N5 C21 N4 C22 0.0(8) . . . . ?
Ni1 C21 N4 C22 179.0(5) . . . . ?
N5 C21 N4 C20 -179.3(6) . . . . ?
Ni1 C21 N4 C20 -0.2(7) . . . . ?
N3 C20 N4 C22 179.0(7) . . . . ?
C19 C20 N4 C22 -0.9(12) . . . . ?
N3 C20 N4 C21 -1.9(8) . . . . ?
C19 C20 N4 C21 178.2(7) . . . . ?
N4 C21 N5 C23 -0.6(7) . . . . ?
Ni1 C21 N5 C23 -179.1(7) . . . . ?
N4 C21 N5 C24 174.6(6) . . . . ?
Ni1 C21 N5 C24 -3.9(13) . . . . ?
C22 C23 N5 C21 1.1(8) . . . . ?
C22 C23 N5 C24 -174.4(7) . . . . ?
C25 C24 N5 C21 -95.4(9) . . . . ?
C29 C24 N5 C21 86.5(9) . . . . ?
C25 C24 N5 C23 79.3(9) . . . . ?
C29 C24 N5 C23 -98.8(8) . . . . ?
N7 C48 N6 C49 0.4(8) . . . . ?
Ni2 C48 N6 C49 179.9(7) . . . . ?
N7 C48 N6 C36 178.2(7) . . . . ?
Ni2 C48 N6 C36 -2.4(15) . . . . ?
C50 C49 N6 C48 -0.7(9) . . . . ?
C50 C49 N6 C36 -178.8(6) . . . . ?
C41 C36 N6 C48 -78.1(10) . . . . ?
C37 C36 N6 C48 108.0(9) . . . . ?
C41 C36 N6 C49 99.5(8) . . . . ?
C37 C36 N6 C49 -74.4(9) . . . . ?
C49 C50 N7 C48 -0.4(9) . . . . ?
C49 C50 N7 C51 173.0(7) . . . . ?
N6 C48 N7 C50 0.0(8) . . . . ?
Ni2 C48 N7 C50 -179.7(5) . . . . ?
N6 C48 N7 C51 -174.4(6) . . . . ?
Ni2 C48 N7 C51 5.9(8) . . . . ?
N8 C51 N7 C50 -177.0(7) . . . . ?
C52 C51 N7 C50 1.5(13) . . . . ?
N8 C51 N7 C48 -3.8(9) . . . . ?
C52 C51 N7 C48 174.7(7) . . . . ?
C54 C55 N8 C51 -0.6(11) . . . . ?
N9 C55 N8 C51 -179.5(6) . . . . ?
C54 C55 N8 Ni2 178.3(5) . . . . ?
N9 C55 N8 Ni2 -0.6(8) . . . . ?
C52 C51 N8 C55 0.1(11) . . . . ?
N7 C51 N8 C55 178.7(6) . . . . ?
C52 C51 N8 Ni2 -178.8(5) . . . . ?
N7 C51 N8 Ni2 -0.2(8) . . . . ?
C58 C57 N9 C56 -0.8(8) . . . . ?
C58 C57 N9 C55 -177.9(7) . . . . ?
N10 C56 N9 C57 1.0(8) . . . . ?
Ni2 C56 N9 C57 -175.7(5) . . . . ?
N10 C56 N9 C55 178.6(6) . . . . ?
Ni2 C56 N9 C55 1.9(7) . . . . ?
N8 C55 N9 C57 176.1(7) . . . . ?
C54 C55 N9 C57 -2.8(12) . . . . ?
N8 C55 N9 C56 -0.9(8) . . . . ?
C54 C55 N9 C56 -179.8(7) . . . . ?
N9 C56 N10 C58 -0.8(8) . . . . ?
Ni2 C56 N10 C58 173.8(7) . . . . ?
N9 C56 N10 C59 178.0(6) . . . . ?
Ni2 C56 N10 C59 -7.4(14) . . . . ?
C57 C58 N10 C56 0.4(9) . . . . ?
C57 C58 N10 C59 -178.5(6) . . . . ?
C60 C59 N10 C56 -98.9(9) . . . . ?
C64 C59 N10 C56 82.9(9) . . . . ?
C60 C59 N10 C58 79.9(9) . . . . ?
C64 C59 N10 C58 -98.4(8) . . . . ?
C20 N3 Ni1 C21 -3.0(5) . . . . ?
C16 N3 Ni1 C21 178.1(6) . . . . ?
C20 N3 Ni1 C13 178.0(6) . . . . ?
C16 N3 Ni1 C13 -0.9(5) . . . . ?
C20 N3 Ni1 Br1 87(2) . . . . ?
C16 N3 Ni1 Br1 -92.4(19) . . . . ?
N5 C21 Ni1 N3 180.0(9) . . . . ?
N4 C21 Ni1 N3 1.6(5) . . . . ?
N5 C21 Ni1 C13 -176.9(8) . . . . ?
N4 C21 Ni1 C13 4.7(12) . . . . ?
N5 C21 Ni1 Br1 5.6(9) . . . . ?
N4 C21 Ni1 Br1 -172.8(4) . . . . ?
N1 C13 Ni1 N3 176.0(9) . . . . ?
N2 C13 Ni1 N3 1.0(5) . . . . ?
N1 C13 Ni1 C21 172.9(8) . . . . ?
N2 C13 Ni1 C21 -2.1(12) . . . . ?
N1 C13 Ni1 Br1 -9.6(9) . . . . ?
N2 C13 Ni1 Br1 175.3(4) . . . . ?
C55 N8 Ni2 C48 -176.2(6) . . . . ?
C51 N8 Ni2 C48 2.7(5) . . . . ?
C55 N8 Ni2 C56 1.4(5) . . . . ?
C51 N8 Ni2 C56 -179.7(6) . . . . ?
C55 N8 Ni2 Br2 119(6) . . . . ?
C51 N8 Ni2 Br2 -62(7) . . . . ?
N6 C48 Ni2 N8 176.1(10) . . . . ?
N7 C48 Ni2 N8 -4.5(5) . . . . ?
N6 C48 Ni2 C56 167.9(9) . . . . ?
N7 C48 Ni2 C56 -12.7(13) . . . . ?
N6 C48 Ni2 Br2 -5.6(10) . . . . ?
N7 C48 Ni2 Br2 173.9(5) . . . . ?
N10 C56 Ni2 N8 -176.1(10) . . . . ?
N9 C56 Ni2 N8 -1.7(5) . . . . ?
N10 C56 Ni2 C48 -167.9(9) . . . . ?
N9 C56 Ni2 C48 6.5(13) . . . . ?
N10 C56 Ni2 Br2 5.5(10) . . . . ?
N9 C56 Ni2 Br2 179.9(4) . . . . ?
